data_1513937
loop_
_publ_author_name
'Osorio-Planes, Laura'
'Rodr\'iguez-Escrich, Carles'
'Peric\`as, Miquel A'

_publ_section_title
;
 Photoswitchable thioureas for the external manipulation of catalytic
 activity.
;
_journal_issue 6
_journal_name_full 'Organic letters'
_journal_page_first 1704
_journal_page_last 1707
_journal_paper_doi 10.1021/ol500381c
_journal_volume 16
_journal_year 2014
_chemical_formula_sum 'C31 H30 F6 N6 O3 S'
_chemical_formula_weight 680.67
_chemical_name_systematic
; 
 ? 
;
_space_group_IT_number 14
_symmetry_cell_setting monoclinic
_symmetry_space_group_name_Hall '-P 2ybc'
_symmetry_space_group_name_H-M 'P 1 21/c 1'
_atom_sites_solution_hydrogens geom
_atom_sites_solution_primary direct
_atom_sites_solution_secondary difmap
_audit_creation_method SHELXL-97
_cell_angle_alpha 90.00
_cell_angle_beta 99.766(5)
_cell_angle_gamma 90.00
_cell_formula_units_Z 4
_cell_length_a 13.442(1)
_cell_length_b 23.750(2)
_cell_length_c 9.908(1)
_cell_measurement_reflns_used 2309
_cell_measurement_temperature 100(2)
_cell_measurement_theta_max 23.73
_cell_measurement_theta_min 2.30
_cell_volume 3117.3(5)
_computing_cell_refinement 'Bruker APEX2 v2009.1-0'
_computing_data_collection 'Bruker APEX2 v2009.1-0'
_computing_data_reduction 'Bruker SAINT V7.60A'
_computing_molecular_graphics 'Bruker SHELXTL'
_computing_publication_material 'Bruker SHELXTL'
_computing_structure_refinement 'SHELXS-97 (Sheldrick, 2008)'
_computing_structure_solution 'SHELXS-97 (Sheldrick, 2008)'
_diffrn_ambient_temperature 100(2)
_diffrn_detector_area_resol_mean 512
_diffrn_detector_type '4K CCD area detector APEX II'
_diffrn_measured_fraction_theta_full 0.978
_diffrn_measured_fraction_theta_max 0.978
_diffrn_measurement_device_type 'Kappa 4-axis goniometer bruker-nonius'
_diffrn_measurement_method
;
 Fullsphere data collection, phi and omega scans
;
_diffrn_measurement_specimen_support 'magnetic support whith 10 micron nylon fiber cryoloop'
_diffrn_radiation_monochromator 'Multilayer Montel 200 mirrors'
_diffrn_radiation_type MoK\a
_diffrn_radiation_wavelength 0.71073
_diffrn_reflns_av_R_equivalents 0.1465
_diffrn_reflns_av_sigmaI/netI 0.1665
_diffrn_reflns_limit_h_max 19
_diffrn_reflns_limit_h_min -19
_diffrn_reflns_limit_k_max 32
_diffrn_reflns_limit_k_min -34
_diffrn_reflns_limit_l_max 14
_diffrn_reflns_limit_l_min -14
_diffrn_reflns_number 34124
_diffrn_reflns_theta_full 31.45
_diffrn_reflns_theta_max 31.45
_diffrn_reflns_theta_min 1.54
_diffrn_source 'rotating anode X-ray tube'
_diffrn_source_current 70
_diffrn_source_power 50
_diffrn_source_size '3 mm x 0.3 mm fine focus'
_diffrn_source_type 'Bruker-Nonius FR 591'
_exptl_absorpt_coefficient_mu 0.184
_exptl_absorpt_correction_T_max 0.9819
_exptl_absorpt_correction_T_min 0.9666
_exptl_absorpt_correction_type empirical
_exptl_absorpt_process_details
; 
 SADABS Version 2008/1 Bruker-Nonius
 Blessing, Acta Cryst. (1995) A51 33-38
;
_exptl_crystal_colour orange
_exptl_crystal_density_diffrn 1.450
_exptl_crystal_density_method 'not measured'
_exptl_crystal_description plate
_exptl_crystal_F_000 1408
_exptl_crystal_size_max 0.10
_exptl_crystal_size_mid 0.10
_exptl_crystal_size_min 0.10
_refine_diff_density_max 0.591
_refine_diff_density_min -0.560
_refine_diff_density_rms 0.094
_refine_ls_extinction_method none
_refine_ls_goodness_of_fit_ref 1.031
_refine_ls_hydrogen_treatment noref
_refine_ls_matrix_type full
_refine_ls_number_parameters 430
_refine_ls_number_reflns 10116
_refine_ls_number_restraints 4
_refine_ls_restrained_S_all 1.032
_refine_ls_R_factor_all 0.2077
_refine_ls_R_factor_gt 0.0888
_refine_ls_shift/su_max 0.001
_refine_ls_shift/su_mean 0.000
_refine_ls_structure_factor_coef Fsqd
_refine_ls_weighting_details 'calc w=1/[\s^2^(Fo^2^)+(0.1050P)^2^+0.0000P] where P=(Fo^2^+2Fc^2^)/3'
_refine_ls_weighting_scheme calc
_refine_ls_wR_factor_gt 0.2002
_refine_ls_wR_factor_ref 0.2483
_reflns_number_gt 4446
_reflns_number_total 10116
_reflns_threshold_expression >2sigma(I)
_cod_data_source_file ol500381c_si_003.cif
_cod_data_source_block lop159colp21c
_cod_depositor_comments
;
The following automatic conversions were performed:
'_diffrn_measurement_specimen_suppport' tag replaced with
'_diffrn_measurement_specimen_support'.

Automatic conversion script
Id: cif_correct_tags 1440 2010-10-19 06:21:57Z saulius 

The following automatic conversions were performed:

'_symmetry_cell_setting' value 'Monoclinic' changed to 'monoclinic'
according to
/usr/data/users/saulius/crontab/automatic-downloads/current/ACS/lib/dictionaries/cif_core.dic
dictionary named 'cif_core.dic' version 2.4.2 from 2011-04-26.

Automatic conversion script
Id: cif_fix_values 2281 2013-09-26 08:29:07Z andrius 
;
_cod_original_cell_volume 3117.2
_cod_original_sg_symbol_H-M P2(1)/c
_cod_database_code 1513937

loop_
_symmetry_equiv_pos_as_xyz
'x, y, z'
'-x, y+1/2, -z+1/2'
'-x, -y, -z'
'x, -y-1/2, z-1/2'

loop_
_atom_site_label
_atom_site_type_symbol
_atom_site_fract_x
_atom_site_fract_y
_atom_site_fract_z
_atom_site_U_iso_or_equiv
_atom_site_adp_type
_atom_site_occupancy
_atom_site_symmetry_multiplicity
_atom_site_calc_flag
_atom_site_refinement_flags
S1 S 0.69549(7) 0.16772(3) 1.19877(9) 0.0288(2) Uani 1 1 d .
O1 O 0.24616(17) 0.63395(9) 0.6240(2) 0.0256(6) Uani 1 1 d .
N1 N 0.6449(2) 0.27701(11) 1.2159(3) 0.0254(7) Uani 1 1 d .
H1A H 0.6548 0.3078 1.2657 0.030 Uiso 1 1 calc R
F1 F 1.0172(2) 0.30404(11) 1.7872(3) 0.0715(9) Uani 1 1 d .
C1 C 0.5685(2) 0.33575(13) 1.0336(3) 0.0237(7) Uani 1 1 d .
H1B H 0.6107 0.3651 1.0758 0.028 Uiso 1 1 calc R
O1W O 0.8287(3) 0.61745(15) 0.4632(4) 0.0836(13) Uani 1 1 d D
H1W H 0.7723(7) 0.6181(10) 0.4943(18) 0.100 Uiso 1 1 d D
H2W H 0.8257(19) 0.6470(6) 0.414(2) 0.100 Uiso 1 1 d D
O2 O 0.64702(19) 0.61469(11) 0.5853(3) 0.0362(7) Uani 1 1 d D
N2 N 0.7632(2) 0.24657(11) 1.3879(3) 0.0301(7) Uani 1 1 d .
H2A H 0.7629 0.2828 1.4067 0.036 Uiso 1 1 calc R
F2 F 1.1285(2) 0.26211(12) 1.6925(3) 0.0590(8) Uani 1 1 d .
C2 C 0.5746(2) 0.28248(13) 1.0928(3) 0.0228(7) Uani 1 1 d .
F3 F 1.0880(2) 0.22977(12) 1.8762(3) 0.0602(8) Uani 1 1 d .
C3 C 0.5105(3) 0.24000(13) 1.0323(3) 0.0244(8) Uani 1 1 d .
H3A H 0.5127 0.2036 1.0726 0.029 Uiso 1 1 calc R
N3 N 0.5063(2) 0.40259(11) 0.8623(3) 0.0267(7) Uani 1 1 d .
F4 F 0.9089(2) 0.05497(9) 1.7678(2) 0.0465(6) Uani 1 1 d .
N4 N 0.4334(2) 0.41583(11) 0.7700(3) 0.0251(6) Uani 1 1 d .
C4 C 0.4430(3) 0.25137(14) 0.9117(3) 0.0274(8) Uani 1 1 d .
H4B H 0.3991 0.2224 0.8712 0.033 Uiso 1 1 calc R
F5 F 0.92322(18) 0.03963(9) 1.5585(2) 0.0406(6) Uani 1 1 d .
N5 N 0.1885(2) 0.56436(11) 0.4758(3) 0.0251(7) Uani 1 1 d .
C5 C 0.4387(3) 0.30400(13) 0.8497(4) 0.0266(8) Uani 1 1 d .
H5A H 0.3942 0.3108 0.7660 0.032 Uiso 1 1 calc R
F6 F 0.77599(18) 0.05357(9) 1.6122(3) 0.0476(7) Uani 1 1 d .
N6 N 0.7000(2) 0.58734(12) 0.8049(3) 0.0282(7) Uani 1 1 d .
C6 C 0.5011(3) 0.34657(13) 0.9130(4) 0.0245(8) Uani 1 1 d .
C7 C 0.6998(3) 0.23130(13) 1.2695(3) 0.0232(7) Uani 1 1 d .
C8 C 0.8279(3) 0.21466(14) 1.4835(3) 0.0264(8) Uani 1 1 d .
C9 C 0.9045(3) 0.24537(15) 1.5672(4) 0.0308(9) Uani 1 1 d .
H9A H 0.9132 0.2843 1.5504 0.037 Uiso 1 1 calc R
C10 C 0.9676(3) 0.21869(15) 1.6746(4) 0.0315(9) Uani 1 1 d .
C11 C 0.9571(3) 0.16241(15) 1.7002(4) 0.0322(9) Uani 1 1 d .
H11A H 0.9996 0.1445 1.7741 0.039 Uiso 1 1 calc R
C12 C 0.8833(3) 0.13232(15) 1.6160(4) 0.0279(8) Uani 1 1 d .
C13 C 0.8179(3) 0.15763(14) 1.5071(3) 0.0254(8) Uani 1 1 d .
H13A H 0.7678 0.1360 1.4507 0.030 Uiso 1 1 calc R
C14 C 1.0499(3) 0.25399(16) 1.7572(4) 0.0401(11) Uani 1 1 d .
C15 C 0.8724(3) 0.07059(16) 1.6385(4) 0.0341(9) Uani 1 1 d .
C16 C 0.4422(3) 0.47228(13) 0.7222(3) 0.0233(7) Uani 1 1 d .
C17 C 0.3514(2) 0.49873(13) 0.6649(3) 0.0229(7) Uani 1 1 d .
H17A H 0.2892 0.4788 0.6556 0.028 Uiso 1 1 calc R
C18 C 0.3535(2) 0.55437(13) 0.6219(3) 0.0226(7) Uani 1 1 d .
C19 C 0.4447(3) 0.58283(13) 0.6306(3) 0.0244(7) Uani 1 1 d .
H19A H 0.4455 0.6206 0.5993 0.029 Uiso 1 1 calc R
C20 C 0.5355(2) 0.55600(13) 0.6856(3) 0.0234(7) Uani 1 1 d .
C21 C 0.5333(3) 0.50051(14) 0.7310(3) 0.0262(8) Uani 1 1 d .
H21A H 0.5945 0.4820 0.7682 0.031 Uiso 1 1 calc R
C22 C 0.2584(3) 0.58693(13) 0.5732(3) 0.0240(7) Uani 1 1 d .
C23 C 0.1975(3) 0.51370(15) 0.3941(4) 0.0335(9) Uani 1 1 d .
H23A H 0.1745 0.4798 0.4382 0.040 Uiso 1 1 calc R
H23B H 0.2680 0.5079 0.3802 0.040 Uiso 1 1 calc R
C24 C 0.1298(3) 0.52644(18) 0.2620(4) 0.0482(12) Uani 1 1 d .
H24A H 0.1051 0.4913 0.2138 0.058 Uiso 1 1 calc R
H24B H 0.1654 0.5492 0.2014 0.058 Uiso 1 1 calc R
C25 C 0.0434(3) 0.55934(17) 0.3044(5) 0.0469(12) Uani 1 1 d .
H25A H -0.0055 0.5339 0.3376 0.056 Uiso 1 1 calc R
H25B H 0.0078 0.5821 0.2274 0.056 Uiso 1 1 calc R
C26 C 0.0964(3) 0.59671(14) 0.4191(4) 0.0290(8) Uani 1 1 d .
H26A H 0.1141 0.6336 0.3833 0.035 Uiso 1 1 calc R
H26B H 0.0535 0.6029 0.4896 0.035 Uiso 1 1 calc R
C27 C 0.6311(3) 0.58824(13) 0.6888(4) 0.0260(8) Uani 1 1 d .
C28 C 0.7922(3) 0.62148(17) 0.8133(4) 0.0368(10) Uani 1 1 d .
H28A H 0.7756 0.6616 0.7933 0.044 Uiso 1 1 calc R
H28B H 0.8352 0.6077 0.7485 0.044 Uiso 1 1 calc R
C29 C 0.8452(3) 0.61366(19) 0.9634(4) 0.0432(11) Uani 1 1 d .
H29A H 0.8907 0.5806 0.9728 0.052 Uiso 1 1 calc R
H29B H 0.8844 0.6476 0.9975 0.052 Uiso 1 1 calc R
C30 C 0.7574(3) 0.6046(2) 1.0387(4) 0.0494(12) Uani 1 1 d .
H30A H 0.7249 0.6408 1.0550 0.059 Uiso 1 1 calc R
H30B H 0.7796 0.5856 1.1276 0.059 Uiso 1 1 calc R
C31 C 0.6857(3) 0.56721(18) 0.9411(4) 0.0374(10) Uani 1 1 d .
H31A H 0.7043 0.5270 0.9540 0.045 Uiso 1 1 calc R
H31B H 0.6150 0.5723 0.9546 0.045 Uiso 1 1 calc R

loop_
_atom_site_aniso_label
_atom_site_aniso_U_11
_atom_site_aniso_U_22
_atom_site_aniso_U_33
_atom_site_aniso_U_23
_atom_site_aniso_U_13
_atom_site_aniso_U_12
S1 0.0456(5) 0.0169(4) 0.0219(4) -0.0032(3) -0.0001(4) 0.0042(3)
O1 0.0358(13) 0.0162(11) 0.0221(12) -0.0007(9) -0.0025(10) 0.0016(9)
N1 0.0394(16) 0.0154(12) 0.0188(14) -0.0001(11) -0.0020(13) 0.0008(11)
F1 0.0857(19) 0.0433(15) 0.0674(19) -0.0280(13) -0.0386(16) 0.0194(13)
C1 0.0271(16) 0.0210(15) 0.0222(16) -0.0028(13) 0.0022(14) -0.0012(13)
O1W 0.115(3) 0.056(2) 0.081(3) 0.013(2) 0.020(3) 0.007(2)
O2 0.0414(14) 0.0324(14) 0.0331(15) 0.0102(12) 0.0016(12) -0.0051(11)
N2 0.0459(17) 0.0138(13) 0.0262(16) -0.0026(11) -0.0068(14) 0.0067(12)
F2 0.0652(17) 0.0603(16) 0.0476(16) -0.0081(13) -0.0015(14) -0.0172(13)
C2 0.0303(17) 0.0198(15) 0.0167(15) 0.0008(12) -0.0006(14) 0.0009(13)
F3 0.0710(17) 0.0666(17) 0.0311(13) 0.0073(12) -0.0252(13) 0.0007(14)
C3 0.0381(18) 0.0117(13) 0.0224(17) 0.0017(12) 0.0022(15) -0.0017(12)
N3 0.0391(16) 0.0201(13) 0.0201(14) 0.0019(11) 0.0026(13) 0.0038(12)
F4 0.0826(17) 0.0316(12) 0.0242(11) 0.0091(9) 0.0060(12) 0.0170(11)
N4 0.0368(15) 0.0167(13) 0.0208(14) 0.0051(11) 0.0023(13) 0.0032(11)
C4 0.0362(18) 0.0211(16) 0.0220(17) -0.0040(13) -0.0032(15) -0.0021(13)
F5 0.0669(15) 0.0276(11) 0.0265(11) -0.0001(9) 0.0058(11) 0.0108(10)
N5 0.0348(15) 0.0179(13) 0.0197(14) -0.0034(11) -0.0035(12) 0.0011(11)
C5 0.0394(19) 0.0184(15) 0.0191(16) -0.0014(13) -0.0031(15) 0.0010(13)
F6 0.0566(14) 0.0260(11) 0.0595(16) 0.0136(11) 0.0074(13) -0.0003(10)
N6 0.0316(15) 0.0289(15) 0.0237(15) -0.0015(12) 0.0033(13) -0.0016(12)
C6 0.0346(18) 0.0166(14) 0.0207(16) 0.0020(12) 0.0006(15) 0.0028(13)
C7 0.0359(18) 0.0167(14) 0.0166(15) 0.0034(12) 0.0036(14) 0.0024(13)
C8 0.0369(19) 0.0225(16) 0.0176(16) 0.0013(13) -0.0016(15) 0.0071(13)
C9 0.044(2) 0.0215(16) 0.0236(18) -0.0007(14) -0.0046(16) 0.0062(14)
C10 0.039(2) 0.0299(18) 0.0232(18) -0.0015(15) -0.0011(16) 0.0056(15)
C11 0.043(2) 0.0279(18) 0.0229(18) 0.0038(15) -0.0012(16) 0.0133(15)
C12 0.0359(19) 0.0282(17) 0.0207(17) 0.0023(14) 0.0083(15) 0.0089(14)
C13 0.0336(18) 0.0228(16) 0.0192(16) 0.0017(13) 0.0027(15) 0.0062(13)
C14 0.057(3) 0.031(2) 0.026(2) -0.0001(16) -0.011(2) 0.0060(18)
C15 0.044(2) 0.0319(19) 0.0254(19) 0.0080(16) 0.0033(17) 0.0110(16)
C16 0.0348(18) 0.0172(15) 0.0168(15) 0.0035(12) 0.0007(14) -0.0011(13)
C17 0.0292(16) 0.0201(15) 0.0172(15) -0.0009(12) -0.0026(14) 0.0000(12)
C18 0.0331(17) 0.0200(15) 0.0130(15) -0.0008(12) -0.0009(14) 0.0010(13)
C19 0.0356(18) 0.0177(15) 0.0186(16) 0.0021(12) 0.0006(15) 0.0010(13)
C20 0.0302(17) 0.0199(15) 0.0191(16) -0.0002(13) 0.0016(14) 0.0008(13)
C21 0.0324(18) 0.0243(16) 0.0198(16) 0.0018(13) -0.0013(15) 0.0029(13)
C22 0.0354(18) 0.0189(15) 0.0157(15) 0.0022(12) -0.0018(14) -0.0021(13)
C23 0.046(2) 0.0256(17) 0.0258(19) -0.0066(15) -0.0020(17) 0.0028(15)
C24 0.071(3) 0.036(2) 0.029(2) -0.0090(17) -0.017(2) 0.002(2)
C25 0.053(2) 0.033(2) 0.044(2) -0.0089(18) -0.023(2) 0.0009(17)
C26 0.0353(19) 0.0234(17) 0.0256(18) -0.0012(14) -0.0028(16) 0.0023(14)
C27 0.0332(18) 0.0173(15) 0.0265(18) 0.0007(13) 0.0024(15) 0.0024(13)
C28 0.040(2) 0.037(2) 0.032(2) -0.0070(17) 0.0039(18) -0.0087(16)
C29 0.041(2) 0.056(3) 0.032(2) -0.013(2) 0.0019(19) -0.0069(19)
C30 0.044(2) 0.076(3) 0.027(2) -0.014(2) 0.0016(19) -0.002(2)
C31 0.040(2) 0.050(2) 0.0208(18) 0.0021(17) -0.0003(17) -0.0091(18)

loop_
_atom_type_symbol
_atom_type_description
_atom_type_scat_dispersion_real
_atom_type_scat_dispersion_imag
_atom_type_scat_source
C C 0.0033 0.0016 'International Tables Vol C Tables 4.2.6.8 and 6.1.1.4'
H H 0.0000 0.0000 'International Tables Vol C Tables 4.2.6.8 and 6.1.1.4'
N N 0.0061 0.0033 'International Tables Vol C Tables 4.2.6.8 and 6.1.1.4'
O O 0.0106 0.0060 'International Tables Vol C Tables 4.2.6.8 and 6.1.1.4'
F F 0.0171 0.0103 'International Tables Vol C Tables 4.2.6.8 and 6.1.1.4'
S S 0.1246 0.1234 'International Tables Vol C Tables 4.2.6.8 and 6.1.1.4'

loop_
_geom_angle_atom_site_label_1
_geom_angle_atom_site_label_2
_geom_angle_atom_site_label_3
_geom_angle
C7 N1 C2 130.1(3)
C2 C1 C6 120.8(3)
C7 N2 C8 131.3(3)
C1 C2 C3 119.3(3)
C1 C2 N1 115.4(3)
C3 C2 N1 125.3(3)
C2 C3 C4 119.4(3)
N4 N3 C6 114.1(3)
N3 N4 C16 112.0(3)
C5 C4 C3 121.6(3)
C22 N5 C23 127.7(3)
C22 N5 C26 120.2(3)
C23 N5 C26 111.0(3)
C4 C5 C6 118.5(3)
C27 N6 C28 119.3(3)
C27 N6 C31 127.5(3)
C28 N6 C31 111.5(3)
C5 C6 C1 120.4(3)
C5 C6 N3 125.5(3)
C1 C6 N3 114.1(3)
N1 C7 N2 109.7(3)
N1 C7 S1 125.4(2)
N2 C7 S1 124.8(2)
C13 C8 N2 125.4(3)
C13 C8 C9 119.2(3)
N2 C8 C9 115.2(3)
C10 C9 C8 120.1(3)
C11 C10 C9 121.0(3)
C11 C10 C14 121.9(3)
C9 C10 C14 117.0(3)
C10 C11 C12 118.6(3)
C11 C12 C13 122.2(3)
C11 C12 C15 119.7(3)
C13 C12 C15 118.1(3)
C8 C13 C12 118.8(3)
F1 C14 F3 106.4(3)
F1 C14 F2 107.3(4)
F3 C14 F2 105.6(3)
F1 C14 C10 112.4(3)
F3 C14 C10 112.1(3)
F2 C14 C10 112.6(3)
F6 C15 F4 106.7(3)
F6 C15 F5 106.9(3)
F4 C15 F5 105.7(3)
F6 C15 C12 112.5(3)
F4 C15 C12 112.6(3)
F5 C15 C12 112.1(3)
C21 C16 C17 120.5(3)
C21 C16 N4 123.6(3)
C17 C16 N4 115.9(3)
C18 C17 C16 119.2(3)
C19 C18 C17 120.5(3)
C19 C18 C22 117.6(3)
C17 C18 C22 121.8(3)
C18 C19 C20 120.2(3)
C21 C20 C19 119.3(3)
C21 C20 C27 123.0(3)
C19 C20 C27 117.7(3)
C16 C21 C20 120.3(3)
O1 C22 N5 121.6(3)
O1 C22 C18 119.7(3)
N5 C22 C18 118.7(3)
N5 C23 C24 102.8(3)
C23 C24 C25 104.1(3)
C24 C25 C26 103.0(3)
N5 C26 C25 103.6(3)
O2 C27 N6 121.2(3)
O2 C27 C20 120.5(3)
N6 C27 C20 118.3(3)
N6 C28 C29 103.5(3)
C30 C29 C28 102.7(3)
C29 C30 C31 103.4(3)
N6 C31 C30 103.0(3)

loop_
_geom_bond_atom_site_label_1
_geom_bond_atom_site_label_2
_geom_bond_distance
S1 C7 1.662(3)
O1 C22 1.247(4)
N1 C7 1.368(4)
N1 C2 1.416(4)
F1 C14 1.318(5)
C1 C2 1.391(4)
C1 C6 1.396(4)
O2 C27 1.251(4)
N2 C7 1.377(4)
N2 C8 1.395(4)
F2 C14 1.340(5)
C2 C3 1.394(4)
F3 C14 1.334(4)
C3 C4 1.398(4)
N3 N4 1.262(4)
N3 C6 1.428(4)
F4 C15 1.344(4)
N4 C16 1.433(4)
C4 C5 1.390(5)
F5 C15 1.348(4)
N5 C22 1.339(4)
N5 C23 1.467(4)
N5 C26 1.483(4)
C5 C6 1.393(4)
F6 C15 1.341(5)
N6 C27 1.349(4)
N6 C28 1.472(5)
N6 C31 1.474(5)
C8 C13 1.385(5)
C8 C9 1.411(5)
C9 C10 1.395(5)
C10 C11 1.372(5)
C10 C14 1.513(5)
C11 C12 1.382(5)
C12 C13 1.405(4)
C12 C15 1.494(5)
C16 C21 1.386(5)
C16 C17 1.404(4)
C17 C18 1.390(4)
C18 C19 1.389(5)
C18 C22 1.502(4)
C19 C20 1.403(4)
C20 C21 1.394(5)
C20 C27 1.491(5)
C23 C24 1.493(5)
C24 C25 1.517(6)
C25 C26 1.521(5)
C28 C29 1.547(5)
C29 C30 1.515(6)
C30 C31 1.528(5)

loop_
_geom_torsion_atom_site_label_1
_geom_torsion_atom_site_label_2
_geom_torsion_atom_site_label_3
_geom_torsion_atom_site_label_4
_geom_torsion
C6 C1 C2 C3 -1.7(5)
C6 C1 C2 N1 -179.2(3)
C7 N1 C2 C1 -149.9(4)
C7 N1 C2 C3 32.7(6)
C1 C2 C3 C4 1.4(5)
N1 C2 C3 C4 178.7(3)
C6 N3 N4 C16 -179.8(3)
C2 C3 C4 C5 0.6(6)
C3 C4 C5 C6 -2.3(6)
C4 C5 C6 C1 2.0(6)
C4 C5 C6 N3 179.5(4)
C2 C1 C6 C5 -0.1(6)
C2 C1 C6 N3 -177.8(3)
N4 N3 C6 C5 15.5(5)
N4 N3 C6 C1 -166.9(3)
C2 N1 C7 N2 176.4(3)
C2 N1 C7 S1 -0.6(6)
C8 N2 C7 N1 174.9(4)
C8 N2 C7 S1 -8.1(6)
C7 N2 C8 C13 -24.2(6)
C7 N2 C8 C9 160.4(4)
C13 C8 C9 C10 -1.7(6)
N2 C8 C9 C10 174.1(3)
C8 C9 C10 C11 0.5(6)
C8 C9 C10 C14 178.3(4)
C9 C10 C11 C12 0.8(6)
C14 C10 C11 C12 -176.8(4)
C10 C11 C12 C13 -1.1(6)
C10 C11 C12 C15 177.9(4)
N2 C8 C13 C12 -173.9(3)
C9 C8 C13 C12 1.4(5)
C11 C12 C13 C8 -0.1(6)
C15 C12 C13 C8 -179.1(3)
C11 C10 C14 F1 -138.4(4)
C9 C10 C14 F1 43.9(5)
C11 C10 C14 F3 -18.6(6)
C9 C10 C14 F3 163.6(4)
C11 C10 C14 F2 100.3(4)
C9 C10 C14 F2 -77.5(4)
C11 C12 C15 F6 144.8(4)
C13 C12 C15 F6 -36.2(5)
C11 C12 C15 F4 24.2(5)
C13 C12 C15 F4 -156.7(3)
C11 C12 C15 F5 -94.8(4)
C13 C12 C15 F5 84.3(4)
N3 N4 C16 C21 24.6(5)
N3 N4 C16 C17 -155.0(3)
C21 C16 C17 C18 -2.5(5)
N4 C16 C17 C18 177.2(3)
C16 C17 C18 C19 2.4(5)
C16 C17 C18 C22 -173.6(3)
C17 C18 C19 C20 -1.3(5)
C22 C18 C19 C20 174.9(3)
C18 C19 C20 C21 0.1(5)
C18 C19 C20 C27 178.4(3)
C17 C16 C21 C20 1.3(5)
N4 C16 C21 C20 -178.3(3)
C19 C20 C21 C16 -0.1(5)
C27 C20 C21 C16 -178.3(3)
C23 N5 C22 O1 171.1(3)
C26 N5 C22 O1 3.9(5)
C23 N5 C22 C18 -9.0(5)
C26 N5 C22 C18 -176.2(3)
C19 C18 C22 O1 -48.0(5)
C17 C18 C22 O1 128.1(4)
C19 C18 C22 N5 132.1(3)
C17 C18 C22 N5 -51.8(5)
C22 N5 C23 C24 -149.4(4)
C26 N5 C23 C24 18.8(4)
N5 C23 C24 C25 -35.6(4)
C23 C24 C25 C26 39.4(4)
C22 N5 C26 C25 174.6(3)
C23 N5 C26 C25 5.4(4)
C24 C25 C26 N5 -27.1(4)
C28 N6 C27 O2 4.6(5)
C31 N6 C27 O2 168.1(4)
C28 N6 C27 C20 -176.4(3)
C31 N6 C27 C20 -12.9(5)
C21 C20 C27 O2 131.5(4)
C19 C20 C27 O2 -46.7(5)
C21 C20 C27 N6 -47.5(5)
C19 C20 C27 N6 134.3(3)
C27 N6 C28 C29 174.8(3)
C31 N6 C28 C29 8.8(4)
N6 C28 C29 C30 -30.0(4)
C28 C29 C30 C31 40.0(4)
C27 N6 C31 C30 -148.8(4)
C28 N6 C31 C30 15.8(4)
C29 C30 C31 N6 -34.5(4)
